data_2227933
loop_
_publ_author_name
'Ikmal Hisham, Nurulazimah'
'Suleiman Gwaram, Nura'
'Khaledi, Hamid'
'Mohd Ali, Hapipah'

_publ_section_title
;
 Dichlorido{2-morpholino-<i>N</i>-[1-(2-pyridyl)ethylidene]ethanamine-\k^3^<i>N</i>,<i>N</i>',<i>N</i>''}cadmium
;
_journal_coeditor_code PV2344
_journal_issue 11
_journal_name_full 'Acta Crystallographica Section E'
_journal_page_first m1471
_journal_paper_doi 10.1107/S1600536810043163
_journal_volume 66
_journal_year 2010
_chemical_formula_iupac '[Cd Cl2 (C13 H19 N3 O)]'
_chemical_formula_moiety 'C13 H19 Cd Cl2 N3 O'
_chemical_formula_sum 'C13 H19 Cd Cl2 N3 O'
_chemical_formula_weight 416.61
_chemical_name_systematic
;
Dichlorido{2-morpholino-<i>N</i>-[1-(2-pyridyl)ethylidene]ethanamine-
\k^3^<i>N</i>,<i>N</i>',<i>N</i>''}cadmium(II)
;
_space_group_IT_number 14
_symmetry_cell_setting monoclinic
_symmetry_space_group_name_Hall '-P 2yn'
_symmetry_space_group_name_H-M 'P 1 21/n 1'
_atom_sites_solution_hydrogens geom
_atom_sites_solution_primary direct
_atom_sites_solution_secondary difmap
_audit_creation_method SHELXL-97
_cell_angle_alpha 90.00
_cell_angle_beta 106.776(2)
_cell_angle_gamma 90.00
_cell_formula_units_Z 4
_cell_length_a 9.6357(12)
_cell_length_b 13.9300(18)
_cell_length_c 12.2514(17)
_cell_measurement_reflns_used 2378
_cell_measurement_temperature 100(2)
_cell_measurement_theta_max 27.28
_cell_measurement_theta_min 2.27
_cell_volume 1574.5(4)
_computing_cell_refinement 'SAINT (Bruker, 2007)'
_computing_data_collection 'APEX2 (Bruker, 2007)'
_computing_data_reduction 'SAINT (Bruker, 2007)'
_computing_molecular_graphics 'X-SEED (Barbour, 2001)'
_computing_publication_material 'SHELXL97 (Sheldrick, 2008) and publCIF (Westrip, 2010)'
_computing_structure_refinement 'SHELXL97 (Sheldrick, 2008)'
_computing_structure_solution 'SHELXS97 (Sheldrick, 2008)'
_diffrn_ambient_temperature 100(2)
_diffrn_measured_fraction_theta_full 0.998
_diffrn_measured_fraction_theta_max 0.998
_diffrn_measurement_device_type 'Bruker APEXII CCD'
_diffrn_measurement_method '\f and \w'
_diffrn_radiation_monochromator graphite
_diffrn_radiation_source 'fine-focus sealed tube'
_diffrn_radiation_type MoK\a
_diffrn_radiation_wavelength 0.71073
_diffrn_reflns_av_R_equivalents 0.0432
_diffrn_reflns_av_sigmaI/netI 0.0538
_diffrn_reflns_limit_h_max 12
_diffrn_reflns_limit_h_min -8
_diffrn_reflns_limit_k_max 17
_diffrn_reflns_limit_k_min -10
_diffrn_reflns_limit_l_max 15
_diffrn_reflns_limit_l_min -15
_diffrn_reflns_number 9407
_diffrn_reflns_theta_full 27.00
_diffrn_reflns_theta_max 27.00
_diffrn_reflns_theta_min 2.27
_exptl_absorpt_coefficient_mu 1.725
_exptl_absorpt_correction_T_max 0.9342
_exptl_absorpt_correction_T_min 0.6924
_exptl_absorpt_correction_type multi-scan
_exptl_absorpt_process_details '(SADABS; Sheldrick, 1996)'
_exptl_crystal_colour colorless
_exptl_crystal_density_diffrn 1.758
_exptl_crystal_density_method 'not measured'
_exptl_crystal_description lath
_exptl_crystal_F_000 832
_exptl_crystal_size_max 0.23
_exptl_crystal_size_mid 0.10
_exptl_crystal_size_min 0.04
_refine_diff_density_max 0.809
_refine_diff_density_min -1.156
_refine_ls_extinction_method none
_refine_ls_goodness_of_fit_ref 1.079
_refine_ls_hydrogen_treatment constr
_refine_ls_matrix_type full
_refine_ls_number_parameters 182
_refine_ls_number_reflns 3437
_refine_ls_number_restraints 0
_refine_ls_restrained_S_all 1.079
_refine_ls_R_factor_all 0.0610
_refine_ls_R_factor_gt 0.0383
_refine_ls_shift/su_max 0.000
_refine_ls_shift/su_mean 0.000
_refine_ls_structure_factor_coef Fsqd
_refine_ls_weighting_details 'calc w=1/[\s^2^(Fo^2^)+(0.0488P)^2^+6.1933P] where P=(Fo^2^+2Fc^2^)/3'
_refine_ls_weighting_scheme calc
_refine_ls_wR_factor_gt 0.0961
_refine_ls_wR_factor_ref 0.1169
_reflns_number_gt 2646
_reflns_number_total 3437
_reflns_threshold_expression I>2sigma(I)
_cod_data_source_file pv2344.cif
_cod_data_source_block I
_cod_original_sg_symbol_H-M 'P 21/n'
_cod_database_code 2227933
_cod_database_fobs_code 2227933

loop_
_symmetry_equiv_pos_as_xyz
'x, y, z'
'-x+1/2, y+1/2, -z+1/2'
'-x, -y, -z'
'x-1/2, -y-1/2, z-1/2'

loop_
_atom_site_type_symbol
_atom_site_label
_atom_site_fract_x
_atom_site_fract_y
_atom_site_fract_z
_atom_site_U_iso_or_equiv
_atom_site_adp_type
_atom_site_calc_flag
_atom_site_refinement_flags
_atom_site_occupancy
_atom_site_disorder_assembly
_atom_site_disorder_group
Cd Cd1 0.77057(4) 0.09902(3) 0.33319(3) 0.01533(13) Uani d . 1 . .
Cl Cl1 0.52520(14) 0.14366(10) 0.21865(11) 0.0195(3) Uani d . 1 . .
Cl Cl2 0.96418(15) 0.21768(10) 0.36618(11) 0.0210(3) Uani d . 1 . .
O O1 0.8174(4) 0.0583(3) -0.0120(3) 0.0235(9) Uani d . 1 . .
N N1 0.7320(5) 0.1178(3) 0.5165(4) 0.0180(10) Uani d . 1 . .
N N2 0.7579(5) -0.0471(3) 0.4170(4) 0.0173(10) Uani d . 1 . .
N N3 0.8461(5) -0.0170(3) 0.2128(4) 0.0177(10) Uani d . 1 . .
C C1 0.7366(6) 0.2002(4) 0.5727(4) 0.0194(11) Uani d . 1 . .
H H1 0.7649 0.2567 0.5413 0.023 Uiso calc R 1 . .
C C2 0.7020(6) 0.2073(4) 0.6749(4) 0.0205(12) Uani d . 1 . .
H H2 0.7079 0.2672 0.7131 0.025 Uiso calc R 1 . .
C C3 0.6588(7) 0.1252(5) 0.7199(4) 0.0261(14) Uani d . 1 . .
H H3 0.6321 0.1281 0.7886 0.031 Uiso calc R 1 . .
C C4 0.6552(6) 0.0378(4) 0.6629(5) 0.0214(12) Uani d . 1 . .
H H4 0.6271 -0.0195 0.6927 0.026 Uiso calc R 1 . .
C C5 0.6932(6) 0.0363(4) 0.5621(4) 0.0153(11) Uani d . 1 . .
C C6 0.7049(6) -0.0549(4) 0.4993(4) 0.0154(11) Uani d . 1 . .
C C7 0.6593(6) -0.1485(4) 0.5389(5) 0.0225(12) Uani d . 1 . .
H H7A 0.6077 -0.1870 0.4726 0.034 Uiso calc R 1 . .
H H7B 0.5951 -0.1362 0.5866 0.034 Uiso calc R 1 . .
H H7C 0.7452 -0.1836 0.5834 0.034 Uiso calc R 1 . .
C C8 0.7876(6) -0.1294(4) 0.3538(4) 0.0200(12) Uani d . 1 . .
H H8A 0.6972 -0.1515 0.2978 0.024 Uiso calc R 1 . .
H H8B 0.8274 -0.1830 0.4067 0.024 Uiso calc R 1 . .
C C9 0.8969(6) -0.0984(4) 0.2929(5) 0.0204(12) Uani d . 1 . .
H H9A 0.9881 -0.0795 0.3504 0.024 Uiso calc R 1 . .
H H9B 0.9188 -0.1538 0.2499 0.024 Uiso calc R 1 . .
C C10 0.7321(6) -0.0497(4) 0.1112(4) 0.0210(12) Uani d . 1 . .
H H10A 0.6446 -0.0677 0.1334 0.025 Uiso calc R 1 . .
H H10B 0.7662 -0.1074 0.0794 0.025 Uiso calc R 1 . .
C C11 0.6935(6) 0.0277(4) 0.0212(5) 0.0209(12) Uani d . 1 . .
H H11A 0.6187 0.0031 -0.0465 0.025 Uiso calc R 1 . .
H H11B 0.6521 0.0834 0.0511 0.025 Uiso calc R 1 . .
C C12 0.9219(6) 0.0938(4) 0.0846(5) 0.0228(12) Uani d . 1 . .
H H12A 0.8806 0.1489 0.1158 0.027 Uiso calc R 1 . .
H H12B 1.0065 0.1174 0.0619 0.027 Uiso calc R 1 . .
C C13 0.9722(6) 0.0184(4) 0.1767(5) 0.0234(13) Uani d . 1 . .
H H13A 1.0175 -0.0357 0.1473 0.028 Uiso calc R 1 . .
H H13B 1.0456 0.0464 0.2430 0.028 Uiso calc R 1 . .

loop_
_atom_site_aniso_label
_atom_site_aniso_U_11
_atom_site_aniso_U_22
_atom_site_aniso_U_33
_atom_site_aniso_U_12
_atom_site_aniso_U_13
_atom_site_aniso_U_23
Cd1 0.0202(2) 0.0147(2) 0.01291(19) 0.00042(16) 0.00765(14) 0.00102(15)
Cl1 0.0196(6) 0.0200(7) 0.0194(6) 0.0030(5) 0.0065(5) 0.0031(5)
Cl2 0.0217(7) 0.0215(7) 0.0208(6) -0.0038(5) 0.0076(5) 0.0009(5)
O1 0.028(2) 0.029(2) 0.0161(18) -0.0047(19) 0.0109(17) -0.0021(17)
N1 0.020(2) 0.023(3) 0.011(2) 0.0020(19) 0.0050(18) 0.0010(18)
N2 0.023(2) 0.015(2) 0.014(2) 0.0009(19) 0.0050(18) 0.0000(18)
N3 0.018(2) 0.023(3) 0.013(2) 0.0012(19) 0.0057(18) -0.0006(18)
C1 0.025(3) 0.017(3) 0.016(2) -0.004(2) 0.005(2) 0.001(2)
C2 0.026(3) 0.016(3) 0.018(3) 0.006(2) 0.004(2) -0.004(2)
C3 0.029(3) 0.039(4) 0.010(2) 0.007(3) 0.006(2) 0.002(2)
C4 0.025(3) 0.025(3) 0.017(3) 0.000(2) 0.011(2) 0.003(2)
C5 0.015(3) 0.017(3) 0.013(2) 0.001(2) 0.003(2) 0.004(2)
C6 0.013(2) 0.018(3) 0.015(2) 0.002(2) 0.003(2) 0.003(2)
C7 0.025(3) 0.021(3) 0.021(3) -0.002(2) 0.007(2) 0.005(2)
C8 0.032(3) 0.010(3) 0.019(3) 0.006(2) 0.008(2) 0.001(2)
C9 0.029(3) 0.012(3) 0.021(3) 0.009(2) 0.009(2) 0.001(2)
C10 0.026(3) 0.022(3) 0.015(2) 0.000(2) 0.006(2) -0.004(2)
C11 0.024(3) 0.024(3) 0.017(3) -0.003(2) 0.008(2) -0.001(2)
C12 0.026(3) 0.024(3) 0.023(3) -0.012(3) 0.014(2) -0.008(2)
C13 0.022(3) 0.031(4) 0.021(3) 0.002(3) 0.012(2) -0.006(2)

loop_
_atom_type_symbol
_atom_type_description
_atom_type_scat_dispersion_real
_atom_type_scat_dispersion_imag
_atom_type_scat_source
C C 0.0033 0.0016 'International Tables Vol C Tables 4.2.6.8 and 6.1.1.4'
H H 0.0000 0.0000 'International Tables Vol C Tables 4.2.6.8 and 6.1.1.4'
N N 0.0061 0.0033 'International Tables Vol C Tables 4.2.6.8 and 6.1.1.4'
O O 0.0106 0.0060 'International Tables Vol C Tables 4.2.6.8 and 6.1.1.4'
Cl Cl 0.1484 0.1585 'International Tables Vol C Tables 4.2.6.8 and 6.1.1.4'
Cd Cd -0.8075 1.2024 'International Tables Vol C Tables 4.2.6.8 and 6.1.1.4'

loop_
_geom_angle_atom_site_label_1
_geom_angle_atom_site_label_2
_geom_angle_atom_site_label_3
_geom_angle_site_symmetry_1
_geom_angle_site_symmetry_3
_geom_angle
_geom_angle_publ_flag
N2 Cd1 N1 . . 68.60(16) ?
N2 Cd1 N3 . . 75.33(15) ?
N1 Cd1 N3 . . 142.63(15) ?
N2 Cd1 Cl2 . . 131.54(12) ?
N1 Cd1 Cl2 . . 95.10(12) ?
N3 Cd1 Cl2 . . 101.67(11) ?
N2 Cd1 Cl1 . . 108.24(12) ?
N1 Cd1 Cl1 . . 97.11(11) ?
N3 Cd1 Cl1 . . 103.21(11) ?
Cl2 Cd1 Cl1 . . 119.18(5) ?
C12 O1 C11 . . 108.6(4) ?
C1 N1 C5 . . 118.5(4) ?
C1 N1 Cd1 . . 126.0(4) ?
C5 N1 Cd1 . . 115.4(3) ?
C6 N2 C8 . . 123.0(5) ?
C6 N2 Cd1 . . 121.3(4) ?
C8 N2 Cd1 . . 114.6(3) ?
C10 N3 C9 . . 110.2(4) ?
C10 N3 C13 . . 108.9(4) ?
C9 N3 C13 . . 107.8(4) ?
C10 N3 Cd1 . . 115.9(3) ?
C9 N3 Cd1 . . 101.9(3) ?
C13 N3 Cd1 . . 111.8(3) ?
N1 C1 C2 . . 123.1(5) ?
N1 C1 H1 . . 118.4 ?
C2 C1 H1 . . 118.4 ?
C3 C2 C1 . . 118.6(5) ?
C3 C2 H2 . . 120.7 ?
C1 C2 H2 . . 120.7 ?
C2 C3 C4 . . 119.1(5) ?
C2 C3 H3 . . 120.5 ?
C4 C3 H3 . . 120.5 ?
C5 C4 C3 . . 118.9(5) ?
C5 C4 H4 . . 120.5 ?
C3 C4 H4 . . 120.5 ?
N1 C5 C4 . . 121.8(5) ?
N1 C5 C6 . . 115.0(4) ?
C4 C5 C6 . . 123.1(5) ?
N2 C6 C7 . . 123.9(5) ?
N2 C6 C5 . . 116.3(5) ?
C7 C6 C5 . . 119.8(4) ?
C6 C7 H7A . . 109.5 ?
C6 C7 H7B . . 109.5 ?
H7A C7 H7B . . 109.5 ?
C6 C7 H7C . . 109.5 ?
H7A C7 H7C . . 109.5 ?
H7B C7 H7C . . 109.5 ?
N2 C8 C9 . . 107.9(5) ?
N2 C8 H8A . . 110.1 ?
C9 C8 H8A . . 110.1 ?
N2 C8 H8B . . 110.1 ?
C9 C8 H8B . . 110.1 ?
H8A C8 H8B . . 108.4 ?
N3 C9 C8 . . 113.5(4) ?
N3 C9 H9A . . 108.9 ?
C8 C9 H9A . . 108.9 ?
N3 C9 H9B . . 108.9 ?
C8 C9 H9B . . 108.9 ?
H9A C9 H9B . . 107.7 ?
N3 C10 C11 . . 111.2(5) ?
N3 C10 H10A . . 109.4 ?
C11 C10 H10A . . 109.4 ?
N3 C10 H10B . . 109.4 ?
C11 C10 H10B . . 109.4 ?
H10A C10 H10B . . 108.0 ?
O1 C11 C10 . . 111.7(5) ?
O1 C11 H11A . . 109.3 ?
C10 C11 H11A . . 109.3 ?
O1 C11 H11B . . 109.3 ?
C10 C11 H11B . . 109.3 ?
H11A C11 H11B . . 107.9 ?
O1 C12 C13 . . 112.4(5) ?
O1 C12 H12A . . 109.1 ?
C13 C12 H12A . . 109.1 ?
O1 C12 H12B . . 109.1 ?
C13 C12 H12B . . 109.1 ?
H12A C12 H12B . . 107.9 ?
N3 C13 C12 . . 109.7(5) ?
N3 C13 H13A . . 109.7 ?
C12 C13 H13A . . 109.7 ?
N3 C13 H13B . . 109.7 ?
C12 C13 H13B . . 109.7 ?
H13A C13 H13B . . 108.2 ?

loop_
_geom_bond_atom_site_label_1
_geom_bond_atom_site_label_2
_geom_bond_site_symmetry_2
_geom_bond_distance
_geom_bond_publ_flag
Cd1 N2 . 2.298(5) ?
Cd1 N1 . 2.394(4) ?
Cd1 N3 . 2.437(4) ?
Cd1 Cl2 . 2.4374(14) ?
Cd1 Cl1 . 2.4557(14) ?
O1 C12 . 1.404(7) ?
O1 C11 . 1.432(6) ?
N1 C1 . 1.332(7) ?
N1 C5 . 1.364(7) ?
N2 C6 . 1.261(7) ?
N2 C8 . 1.458(7) ?
N3 C10 . 1.474(7) ?
N3 C9 . 1.487(7) ?
N3 C13 . 1.492(7) ?
C1 C2 . 1.390(7) ?
C1 H1 . 0.9500 ?
C2 C3 . 1.385(8) ?
C2 H2 . 0.9500 ?
C3 C4 . 1.398(8) ?
C3 H3 . 0.9500 ?
C4 C5 . 1.385(7) ?
C4 H4 . 0.9500 ?
C5 C6 . 1.506(8) ?
C6 C7 . 1.501(8) ?
C7 H7A . 0.9800 ?
C7 H7B . 0.9800 ?
C7 H7C . 0.9800 ?
C8 C9 . 1.519(8) ?
C8 H8A . 0.9900 ?
C8 H8B . 0.9900 ?
C9 H9A . 0.9900 ?
C9 H9B . 0.9900 ?
C10 C11 . 1.510(8) ?
C10 H10A . 0.9900 ?
C10 H10B . 0.9900 ?
C11 H11A . 0.9900 ?
C11 H11B . 0.9900 ?
C12 C13 . 1.515(8) ?
C12 H12A . 0.9900 ?
C12 H12B . 0.9900 ?
C13 H13A . 0.9900 ?
C13 H13B . 0.9900 ?

loop_
_geom_hbond_atom_site_label_D
_geom_hbond_atom_site_label_H
_geom_hbond_atom_site_label_A
_geom_hbond_site_symmetry_A
_geom_hbond_distance_DH
_geom_hbond_distance_HA
_geom_hbond_distance_DA
_geom_hbond_angle_DHA
C4 H4 Cl1 3_656 0.95 2.69 3.603(6) 160.9
C7 H7C Cl2 3_756 0.98 2.73 3.607(6) 149.3
C8 H8A Cl2 2_645 0.99 2.82 3.730(6) 152.6
C11 H11B Cl1 . 0.99 2.80 3.654(6) 144.4
